data_7048348
loop_
_publ_author_name
'Lethesh, Kallidanthiyil Chellappan'
'\/Oien-\/Odegaard, Sigurd'
'Jayasayee, Kaushik'
'Fiksdahl, Anne'

_publ_section_title
;
 Synthesis of magnesium complexes of ionic liquids with highly
 coordinating anions.
;
_journal_issue 3
_journal_name_full 'Dalton transactions (Cambridge, England : 2003)'
_journal_page_first 982
_journal_page_last 988
_journal_paper_doi 10.1039/c8dt04364g
_journal_volume 48
_journal_year 2019
_chemical_formula_moiety 'C15 H3 F18 Mg O6, C10 H22 N'
_chemical_formula_sum 'C25 H25 F18 Mg N O6'
_chemical_formula_weight 801.77
_space_group_crystal_system monoclinic
_space_group_IT_number 14
_space_group_name_Hall '-P 2yn'
_space_group_name_H-M_alt 'P 1 21/n 1'
_symmetry_space_group_name_Hall '-P 2yn'
_symmetry_space_group_name_H-M 'P 1 21/n 1'
_atom_sites_solution_hydrogens geom
_audit_creation_date 2018-07-16
_audit_creation_method
;
Olex2 1.2
(compiled 2018.05.29 svn.r3508 for OlexSys, GUI svn.r5506)
;
_audit_update_record
;
2018-10-31 deposited with the CCDC.
2018-12-11 downloaded from the CCDC.
;
_cell_angle_alpha 90
_cell_angle_beta 111.444(2)
_cell_angle_gamma 90
_cell_formula_units_Z 8
_cell_length_a 18.549(2)
_cell_length_b 18.597(2)
_cell_length_c 20.171(2)
_cell_measurement_reflns_used 9909
_cell_measurement_temperature 100(2)
_cell_measurement_theta_max 28.297
_cell_measurement_theta_min 2.329
_cell_volume 6476.4(12)
_computing_cell_refinement 'APEX3 (Bruker AXS, 2016)'
_computing_data_collection 'APEX3 (Bruker AXS, 2016)'
_computing_data_reduction 'APEX3 (Bruker AXS, 2016)'
_computing_molecular_graphics 'Diamond v4 (Brandenburg, 2012)'
_computing_publication_material 'Olex2 (Dolomanov et al., 2009)'
_computing_structure_refinement 'SHELXL (Sheldrick, 2015b)'
_computing_structure_solution 'SHELXT (Sheldrick, 2015a)'
_diffrn_ambient_temperature 100.15
_diffrn_measured_fraction_theta_full 0.998
_diffrn_measured_fraction_theta_max 0.996
_diffrn_measurement_device_type 'Bruker D8 Venture, CMOS detector'
_diffrn_measurement_method '\f and \w scans'
_diffrn_radiation_type MoK\a
_diffrn_radiation_wavelength 0.71073
_diffrn_reflns_av_R_equivalents 0.0272
_diffrn_reflns_av_unetI/netI 0.0273
_diffrn_reflns_Laue_measured_fraction_full 0.998
_diffrn_reflns_Laue_measured_fraction_max 0.996
_diffrn_reflns_limit_h_max 17
_diffrn_reflns_limit_h_min -24
_diffrn_reflns_limit_k_max 24
_diffrn_reflns_limit_k_min -24
_diffrn_reflns_limit_l_max 26
_diffrn_reflns_limit_l_min -24
_diffrn_reflns_number 54735
_diffrn_reflns_point_group_measured_fraction_full 0.998
_diffrn_reflns_point_group_measured_fraction_max 0.996
_diffrn_reflns_theta_full 25.242
_diffrn_reflns_theta_max 28.329
_diffrn_reflns_theta_min 2.190
_diffrn_standards_number 0
_exptl_absorpt_coefficient_mu 0.199
_exptl_absorpt_correction_T_max 0.7457
_exptl_absorpt_correction_T_min 0.6796
_exptl_absorpt_correction_type multi-scan
_exptl_absorpt_process_details
'SADABS-2016/2 (Bruker,2016/2) was used for absorption correction. wR2(int) was 0.0882 before and 0.0422 after correction. The Ratio of minimum to maximum transmission is 0.9114. The \l/2 correction factor is Not present.'
_exptl_crystal_colour colourless
_exptl_crystal_density_diffrn 1.645
_exptl_crystal_description block
_exptl_crystal_F_000 3232
_exptl_crystal_size_max 0.27
_exptl_crystal_size_mid 0.191
_exptl_crystal_size_min 0.089
_refine_diff_density_max 1.325
_refine_diff_density_min -0.504
_refine_diff_density_rms 0.086
_refine_ls_extinction_method none
_refine_ls_goodness_of_fit_ref 1.021
_refine_ls_hydrogen_treatment constr
_refine_ls_matrix_type full
_refine_ls_number_parameters 1082
_refine_ls_number_reflns 16076
_refine_ls_number_restraints 61
_refine_ls_restrained_S_all 1.051
_refine_ls_R_factor_all 0.0905
_refine_ls_R_factor_gt 0.0663
_refine_ls_shift/su_max 0.001
_refine_ls_shift/su_mean 0.000
_refine_ls_structure_factor_coef Fsqd
_refine_ls_weighting_details 'w=1/[\s^2^(Fo^2^)+(0.1136P)^2^+8.1300P] where P=(Fo^2^+2Fc^2^)/3'
_refine_ls_weighting_scheme calc
_refine_ls_wR_factor_gt 0.1783
_refine_ls_wR_factor_ref 0.2035
_reflns_Friedel_coverage 0.000
_reflns_number_gt 11802
_reflns_number_total 16076
_reflns_threshold_expression 'I > 2\s(I)'
_cod_data_source_file c8dt04364g2.cif
_cod_data_source_block kcl-105-first_pl
_cod_depositor_comments 'Adding full bibliography for 7048346--7048349.cif.'
_cod_database_code 7048348
_shelx_shelxl_version_number 2014/7
_shelx_space_group_comment
;
The symmetry employed for this shelxl refinement is uniquely defined
by the following loop, which should always be used as a source of
symmetry information in preference to the above space-group names.
They are only intended as comments.
;
_shelx_estimated_absorpt_t_max 0.983
_shelx_estimated_absorpt_t_min 0.948
_olex2_refinement_description
;
1. Fixed Uiso
 At 1.2 times of:
  All C(H) groups, All C(H,H) groups
 At 1.5 times of:
  All C(H,H,H) groups
2. Restrained distances
 F33-F31
 2.15 with sigma of 0.05
3. Uiso/Uaniso restraints and constraints
Uanis(F11) \\sim Ueq, Uanis(F12) \\sim Ueq, Uanis(F4) \\sim Ueq, Uanis(F10)
\\sim Ueq, Uanis(F16) \\sim Ueq, Uanis(F31) \\sim Ueq, Uanis(F5) \\sim Ueq,
Uanis(F14) \\sim Ueq, Uanis(F33) \\sim Ueq: with sigma of 0.005 and sigma for
terminal atoms of 0.01
Uanis(F34) \\sim Ueq: with sigma of 0.002 and sigma for terminal atoms of 0.004
4. Others
 Sof(F31)=Sof(F32)=Sof(F33)=1-FVAR(1)
 Sof(F28)=Sof(F29)=Sof(F30)=FVAR(1)
 Sof(F10)=Sof(F11)=Sof(F12)=1-FVAR(2)
 Sof(F7)=Sof(F8)=Sof(F9)=FVAR(2)
 Sof(F16)=Sof(F17)=Sof(F18)=1-FVAR(3)
 Sof(F13)=Sof(F14)=Sof(F15)=FVAR(3)
 Sof(F4)=Sof(F5)=Sof(F6)=1-FVAR(4)
 Sof(F1)=Sof(F2)=Sof(F3)=FVAR(4)
 Sof(N3)=Sof(C54)=Sof(H54A)=Sof(H54B)=Sof(C50)=Sof(H50A)=Sof(H50B)=Sof(C56)=
 Sof(H56A)=Sof(H56B)=Sof(C51)=Sof(H51A)=Sof(H51B)=Sof(C53)=Sof(H53A)=Sof(H53B)=
 Sof(C55)=Sof(H55A)=Sof(H55B)=Sof(H55C)=Sof(C58)=Sof(H58A)=Sof(H58B)=Sof(C57)=
 Sof(H57A)=Sof(H57B)=Sof(C52)=Sof(H52A)=Sof(H52B)=Sof(C59)=Sof(H59A)=Sof(H59B)=
 Sof(H59C)=1-FVAR(5)
 Sof(N1)=Sof(C37)=Sof(H37A)=Sof(H37B)=Sof(C36)=Sof(H36A)=Sof(H36B)=Sof(C40)=
 Sof(H40A)=Sof(H40B)=Sof(H40C)=Sof(C32)=Sof(H32A)=Sof(H32B)=Sof(C34)=Sof(H34A)=
 Sof(H34B)=Sof(C31)=Sof(H31A)=Sof(H31B)=Sof(C33)=Sof(H33A)=Sof(H33B)=Sof(C35)=
 Sof(H35A)=Sof(H35B)=Sof(C38)=Sof(H38A)=Sof(H38B)=Sof(C39)=Sof(H39A)=Sof(H39B)=
 Sof(H39C)=FVAR(5)
5.a Secondary CH2 refined with riding coordinates:
 C37(H37A,H37B), C36(H36A,H36B), C32(H32A,H32B), C34(H34A,H34B), C31(H31A,
 H31B), C33(H33A,H33B), C35(H35A,H35B), C38(H38A,H38B), C43(H43A,H43B),
 C42(H42A,H42B), C46(H46A,H46B), C41(H41A,H41B), C48(H48A,H48B), C45(H45A,H45B),
  C47(H47A,H47B), C44(H44A,H44B), C54(H54A,H54B), C50(H50A,H50B), C56(H56A,
 H56B), C51(H51A,H51B), C53(H53A,H53B), C58(H58A,H58B), C57(H57A,H57B),
 C52(H52A,H52B)
5.b Aromatic/amide H refined with riding coordinates:
 C13(H13), C3(H3), C8(H8), C28(H28), C23(H23), C18(H18)
5.c Idealised Me refined as rotating group:
 C40(H40A,H40B,H40C), C39(H39A,H39B,H39C), C3AA(H3AA,H3AB,H3AC), C49(H49A,H49B,
 H49C), C55(H55A,H55B,H55C), C59(H59A,H59B,H59C)
;
_olex2_submission_special_instructions 'No special instructions were received'

loop_
_space_group_symop_operation_xyz
'x, y, z'
'-x+1/2, y+1/2, -z+1/2'
'-x, -y, -z'
'x-1/2, -y-1/2, z-1/2'

loop_
_atom_site_label
_atom_site_type_symbol
_atom_site_fract_x
_atom_site_fract_y
_atom_site_fract_z
_atom_site_U_iso_or_equiv
_atom_site_adp_type
_atom_site_occupancy
_atom_site_site_symmetry_order
_atom_site_calc_flag
_atom_site_refinement_flags_posn
_atom_site_refinement_flags_adp
_atom_site_refinement_flags_occupancy
_atom_site_disorder_assembly
_atom_site_disorder_group
Mg1 Mg 0.73009(4) 0.77337(4) 0.54571(4) 0.01853(17) Uani 1 1 d . . . . .
F22 F 0.53747(9) 0.65173(10) 0.61092(9) 0.0381(4) Uani 1 1 d . . . . .
F25 F 0.85339(10) 0.54228(9) 0.70539(10) 0.0405(4) Uani 1 1 d . . . . .
F23 F 0.52912(10) 0.61058(11) 0.50938(9) 0.0425(4) Uani 1 1 d . . . . .
F26 F 0.89071(12) 0.57577(12) 0.62312(11) 0.0564(6) Uani 1 1 d . . . . .
F24 F 0.58364(11) 0.54736(10) 0.60336(14) 0.0564(6) Uani 1 1 d . . . . .
F27 F 0.92245(12) 0.63710(10) 0.71845(14) 0.0695(8) Uani 1 1 d . . . . .
F1 F 0.9896(2) 0.79763(18) 0.4881(3) 0.0577(13) Uani 0.832(13) 1 d . . P A 1
F19 F 0.51055(14) 0.89135(13) 0.37274(11) 0.0653(6) Uani 1 1 d . . . . .
F7 F 0.76136(15) 0.60133(12) 0.36730(11) 0.0477(7) Uani 0.882(5) 1 d . . P B 1
F20 F 0.61052(16) 0.92198(12) 0.35157(10) 0.0624(6) Uani 1 1 d . . . . .
F2 F 0.9209(2) 0.89125(16) 0.4767(3) 0.0519(12) Uani 0.832(13) 1 d . . P A 1
F8 F 0.7569(2) 0.55594(11) 0.46129(15) 0.0622(10) Uani 0.882(5) 1 d . . P B 1
F21 F 0.56046(18) 0.99642(11) 0.40289(11) 0.0791(9) Uani 1 1 d . . . . .
F9 F 0.86617(13) 0.57380(14) 0.4507(2) 0.0744(13) Uani 0.882(5) 1 d . . P B 1
F3 F 0.9828(3) 0.8512(4) 0.5792(2) 0.085(2) Uani 0.832(13) 1 d . . P A 1
F13 F 0.7591(3) 0.9691(5) 0.7073(4) 0.076(3) Uani 0.565(15) 1 d . . P C 1
F14 F 0.6553(6) 0.9195(4) 0.7014(5) 0.070(3) Uani 0.565(15) 1 d . U P C 1
F15 F 0.6540(7) 1.0173(3) 0.6482(2) 0.076(3) Uani 0.565(15) 1 d . . P C 1
O4 O 0.65364(10) 0.83399(9) 0.46638(9) 0.0232(3) Uani 1 1 d . . . . .
O2 O 0.73655(9) 0.69519(9) 0.47498(9) 0.0218(3) Uani 1 1 d . . . . .
O1 O 0.82461(9) 0.81889(9) 0.53108(9) 0.0222(3) Uani 1 1 d . . . . .
O3 O 0.72227(10) 0.85092(9) 0.61472(9) 0.0237(3) Uani 1 1 d . . . . .
O5 O 0.64461(9) 0.71143(9) 0.55950(9) 0.0233(3) Uani 1 1 d . . . . .
O6 O 0.80661(9) 0.70962(8) 0.62465(9) 0.0217(3) Uani 1 1 d . . . . .
F16 F 0.7350(9) 1.0005(5) 0.6783(6) 0.081(4) Uani 0.435(15) 1 d . U P C 2
F10 F 0.8281(12) 0.5546(7) 0.4893(8) 0.044(5) Uani 0.118(5) 1 d . U P B 2
F17 F 0.6191(5) 0.9803(8) 0.6572(4) 0.079(4) Uani 0.435(15) 1 d . . P C 2
F11 F 0.7334(9) 0.5793(9) 0.4003(11) 0.048(5) Uani 0.118(5) 1 d . U P B 2
F18 F 0.7027(7) 0.9124(4) 0.7230(3) 0.054(3) Uani 0.435(15) 1 d . . P C 2
F12 F 0.8426(13) 0.5946(10) 0.4016(12) 0.050(5) Uani 0.118(5) 1 d . U P B 2
F4 F 0.9391(8) 0.8971(6) 0.5215(15) 0.045(5) Uani 0.168(13) 1 d . U P A 2
F5 F 0.9667(13) 0.8165(14) 0.4635(10) 0.054(5) Uani 0.168(13) 1 d . U P A 2
F6 F 1.0017(9) 0.8134(11) 0.5718(13) 0.057(7) Uani 0.168(13) 1 d . . P A 2
C13 C 0.72124(13) 0.61348(12) 0.62335(13) 0.0215(4) Uani 1 1 d . . . . .
H13 H 0.7191 0.5654 0.6384 0.026 Uiso 1 1 calc R . . . .
C4 C 0.79869(13) 0.67676(12) 0.46845(12) 0.0202(4) Uani 1 1 d . . . . .
C11 C 0.65257(13) 0.65073(12) 0.58657(12) 0.0207(4) Uani 1 1 d . . . . .
C1 C 0.87121(13) 0.78672(12) 0.51017(12) 0.0206(4) Uani 1 1 d . . . . .
C3 C 0.86602(13) 0.71660(13) 0.48358(13) 0.0225(5) Uani 1 1 d . . . . .
H3 H 0.9092 0.6961 0.4758 0.027 Uiso 1 1 calc R . . . .
C14 C 0.79255(13) 0.64660(12) 0.63788(12) 0.0199(4) Uani 1 1 d . . . . .
C6 C 0.68448(15) 0.90786(13) 0.60024(13) 0.0240(5) Uani 1 1 d . . . . .
C9 C 0.62898(16) 0.89520(13) 0.47168(14) 0.0276(5) Uani 1 1 d . . . . .
C8 C 0.64021(17) 0.93485(14) 0.53288(15) 0.0329(6) Uani 1 1 d . . . . .
H8 H 0.6174 0.9812 0.5290 0.039 Uiso 1 1 calc R . . . .
C2 C 0.94289(15) 0.83132(14) 0.51416(14) 0.0279(5) Uani 1 1 d . . . . .
C12 C 0.57549(15) 0.61383(14) 0.57810(15) 0.0288(5) Uani 1 1 d . . . . .
C15 C 0.86519(14) 0.60035(13) 0.67345(14) 0.0276(5) Uani 1 1 d . . . . .
C5 C 0.79728(15) 0.60074(13) 0.43801(14) 0.0266(5) Uani 1 1 d . . . . .
C7 C 0.68684(16) 0.95282(14) 0.66481(14) 0.0301(5) Uani 1 1 d . . . . .
C10 C 0.5776(2) 0.92832(17) 0.39974(16) 0.0462(8) Uani 1 1 d . . . . .
Mg2 Mg 0.72949(4) 0.73578(4) 0.05288(4) 0.01735(16) Uani 1 1 d . . . . .
F43 F 0.85008(9) 0.97152(8) 0.19869(9) 0.0334(4) Uani 1 1 d . . . . .
F37 F 0.92083(10) 0.61129(8) -0.01066(10) 0.0360(4) Uani 1 1 d . . . . .
F38 F 0.98186(10) 0.65095(11) 0.09452(9) 0.0422(4) Uani 1 1 d . . . . .
F46 F 0.57823(10) 0.95944(9) 0.10940(11) 0.0436(4) Uani 1 1 d . . . . .
F39 F 0.99427(10) 0.70282(9) 0.00405(11) 0.0397(4) Uani 1 1 d . . . . .
F44 F 0.92052(10) 0.88891(10) 0.17840(12) 0.0472(5) Uani 1 1 d . . . . .
F40 F 0.84172(12) 0.94979(9) -0.00817(10) 0.0468(5) Uani 1 1 d . . . . .
F45 F 0.88097(10) 0.87877(10) 0.26508(9) 0.0434(4) Uani 1 1 d . . . . .
F41 F 0.73512(10) 0.92804(9) -0.09405(11) 0.0461(5) Uani 1 1 d . . . . .
F42 F 0.84288(13) 0.90152(10) -0.10382(11) 0.0493(5) Uani 1 1 d . . . . .
F28 F 0.7158(4) 0.5743(6) 0.2224(5) 0.0353(17) Uani 0.62(3) 1 d . . P D 1
F47 F 0.52486(10) 0.85624(11) 0.09320(13) 0.0524(5) Uani 1 1 d . . . . .
F48 F 0.53558(13) 0.91318(15) 0.00523(11) 0.0688(7) Uani 1 1 d . . . . .
F29 F 0.7134(6) 0.4895(6) 0.1618(5) 0.057(2) Uani 0.62(3) 1 d . . P D 1
F34 F 0.58100(19) 0.50928(11) -0.10056(11) 0.0803(8) Uani 1 1 d . U . . .
F35 F 0.54175(16) 0.61277(13) -0.14174(12) 0.0800(9) Uani 1 1 d . . . . .
F30 F 0.6047(5) 0.5309(8) 0.1483(5) 0.058(3) Uani 0.62(3) 1 d . . P D 1
F36 F 0.65010(19) 0.57832(17) -0.13785(13) 0.0879(9) Uani 1 1 d . . . . .
O9 O 0.82799(9) 0.69006(8) 0.04614(9) 0.0215(3) Uani 1 1 d . . . . .
O8 O 0.66197(10) 0.67471(9) -0.03073(8) 0.0218(3) Uani 1 1 d . . . . .
O7 O 0.71228(10) 0.65745(8) 0.11718(8) 0.0208(3) Uani 1 1 d . . . . .
O10 O 0.74235(9) 0.81508(9) -0.01431(9) 0.0218(3) Uani 1 1 d . . . . .
O11 O 0.80127(9) 0.79674(8) 0.13661(9) 0.0205(3) Uani 1 1 d . . . . .
O12 O 0.64180(9) 0.79914(9) 0.05978(9) 0.0215(3) Uani 1 1 d . . . . .
F31 F 0.7011(14) 0.5820(13) 0.2207(10) 0.060(4) Uani 0.38(3) 1 d D U P D 2
F32 F 0.683(2) 0.4825(8) 0.1517(9) 0.076(7) Uani 0.38(3) 1 d . . P D 2
F33 F 0.6004(8) 0.5581(11) 0.1614(9) 0.055(3) Uani 0.38(3) 1 d D U P D 2
C28 C 0.71758(13) 0.89640(12) 0.12695(13) 0.0203(4) Uani 1 1 d . . . . .
H28 H 0.7158 0.9455 0.1393 0.024 Uiso 1 1 calc R . . . .
C21 C 0.87356(12) 0.71827(11) 0.02135(11) 0.0172(4) Uani 1 1 d . . . . .
C24 C 0.80289(13) 0.82835(11) -0.02585(11) 0.0177(4) Uani 1 1 d . . . . .
C23 C 0.86828(13) 0.78520(12) -0.01137(12) 0.0203(4) Uani 1 1 d . . . . .
H23 H 0.9100 0.8016 -0.0240 0.024 Uiso 1 1 calc R . . . .
C29 C 0.64909(13) 0.86023(12) 0.08670(12) 0.0197(4) Uani 1 1 d . . . . .
C26 C 0.78820(13) 0.86025(12) 0.14872(12) 0.0187(4) Uani 1 1 d . . . . .
C16 C 0.68001(13) 0.59812(12) 0.09894(12) 0.0193(4) Uani 1 1 d . . . . .
C19 C 0.64095(15) 0.61083(13) -0.02879(13) 0.0248(5) Uani 1 1 d . . . . .
C22 C 0.94386(14) 0.67096(13) 0.02728(13) 0.0225(5) Uani 1 1 d . . . . .
C18 C 0.64717(16) 0.56996(13) 0.03024(13) 0.0290(5) Uani 1 1 d . . . . .
H18 H 0.6288 0.5218 0.0240 0.035 Uiso 1 1 calc R . . . .
C27 C 0.86040(14) 0.90138(13) 0.19644(15) 0.0272(5) Uani 1 1 d . . . . .
C25 C 0.80491(14) 0.90267(12) -0.05880(13) 0.0243(5) Uani 1 1 d . . . . .
C17 C 0.67454(15) 0.55028(13) 0.15911(13) 0.0260(5) Uani 1 1 d . . . . .
C30 C 0.57135(15) 0.89838(15) 0.07354(15) 0.0309(6) Uani 1 1 d . . . . .
C20 C 0.6033(2) 0.57635(16) -0.10257(15) 0.0428(8) Uani 1 1 d . . . . .
N1 N 0.47684(14) 1.18640(14) 0.20621(13) 0.0185(5) Uani 0.868(4) 1 d . . P E 1
C37 C 0.34381(19) 1.2372(2) 0.19596(16) 0.0263(6) Uani 0.868(4) 1 d . . P E 1
H37A H 0.3243 1.1873 0.1933 0.032 Uiso 0.868(4) 1 calc R . P E 1
H37B H 0.3305 1.2553 0.1468 0.032 Uiso 0.868(4) 1 calc R . P E 1
C36 C 0.43093(17) 1.23796(16) 0.23437(15) 0.0246(6) Uani 0.868(4) 1 d . . P E 1
H36A H 0.4424 1.2266 0.2852 0.030 Uiso 0.868(4) 1 calc R . P E 1
H36B H 0.4497 1.2874 0.2321 0.030 Uiso 0.868(4) 1 calc R . P E 1
C40 C 0.45261(18) 1.19462(19) 0.12798(18) 0.0293(7) Uani 0.868(4) 1 d . . P E 1
H40A H 0.3990 1.1783 0.1049 0.044 Uiso 0.868(4) 1 calc GR . P E 1
H40B H 0.4865 1.1657 0.1109 0.044 Uiso 0.868(4) 1 calc GR . P E 1
H40C H 0.4564 1.2453 0.1164 0.044 Uiso 0.868(4) 1 calc GR . P E 1
C32 C 0.61657(16) 1.15321(16) 0.22875(18) 0.0294(7) Uani 0.868(4) 1 d . . P E 1
H32A H 0.6707 1.1672 0.2567 0.035 Uiso 0.868(4) 1 calc R . P E 1
H32B H 0.6092 1.1553 0.1776 0.035 Uiso 0.868(4) 1 calc R . P E 1
C34 C 0.51808(18) 1.05632(16) 0.2108(2) 0.0327(8) Uani 0.868(4) 1 d . . P E 1
H34A H 0.5059 1.0539 0.1588 0.039 Uiso 0.868(4) 1 calc R . P E 1
H34B H 0.5093 1.0080 0.2271 0.039 Uiso 0.868(4) 1 calc R . P E 1
C31 C 0.56160(15) 1.20589(15) 0.24357(16) 0.0255(6) Uani 0.868(4) 1 d . . P E 1
H31A H 0.5735 1.2077 0.2956 0.031 Uiso 0.868(4) 1 calc R . P E 1
H31B H 0.5706 1.2545 0.2281 0.031 Uiso 0.868(4) 1 calc R . P E 1
C33 C 0.6026(2) 1.07680(18) 0.2481(2) 0.0337(8) Uani 0.868(4) 1 d . . P E 1
H33A H 0.6357 1.0431 0.2338 0.040 Uiso 0.868(4) 1 calc R . P E 1
H33B H 0.6169 1.0730 0.3003 0.040 Uiso 0.868(4) 1 calc R . P E 1
C35 C 0.46413(17) 1.10987(15) 0.22575(16) 0.0264(6) Uani 0.868(4) 1 d . . P E 1
H35A H 0.4721 1.1080 0.2770 0.032 Uiso 0.868(4) 1 calc R . P E 1
H35B H 0.4099 1.0958 0.1984 0.032 Uiso 0.868(4) 1 calc R . P E 1
C38 C 0.30579(19) 1.2846(2) 0.23595(17) 0.0332(7) Uani 0.868(4) 1 d . . P E 1
H38A H 0.3144 1.2633 0.2832 0.040 Uiso 0.868(4) 1 calc R . P E 1
H38B H 0.3300 1.3329 0.2435 0.040 Uiso 0.868(4) 1 calc R . P E 1
C39 C 0.2192(2) 1.2917(3) 0.1943(2) 0.0593(14) Uani 0.868(4) 1 d . . P E 1
H39A H 0.2107 1.3125 0.1474 0.089 Uiso 0.868(4) 1 calc GR . P E 1
H39B H 0.1963 1.3231 0.2203 0.089 Uiso 0.868(4) 1 calc GR . P E 1
H39C H 0.1950 1.2442 0.1883 0.089 Uiso 0.868(4) 1 calc GR . P E 1
N2 N 0.47569(12) 0.31125(12) 0.69244(12) 0.0286(5) Uani 1 1 d . . . . .
C43 C 0.54090(18) 0.45608(15) 0.72946(15) 0.0360(6) Uani 1 1 d . . . . .
H43A H 0.5123 0.4732 0.7594 0.043 Uiso 1 1 calc R . . . .
H43B H 0.5758 0.4952 0.7264 0.043 Uiso 1 1 calc R . . . .
C42 C 0.48398(16) 0.43847(15) 0.65559(15) 0.0329(6) Uani 1 1 d . . . . .
H42A H 0.4528 0.4817 0.6346 0.040 Uiso 1 1 calc R . . . .
H42B H 0.5127 0.4244 0.6248 0.040 Uiso 1 1 calc R . . . .
C46 C 0.41926(17) 0.25415(16) 0.69825(17) 0.0372(6) Uani 1 1 d . . . . .
H46A H 0.3814 0.2446 0.6498 0.045 Uiso 1 1 calc R . . . .
H46B H 0.4487 0.2092 0.7155 0.045 Uiso 1 1 calc R . . . .
C41 C 0.43142(16) 0.37853(15) 0.65829(15) 0.0332(6) Uani 1 1 d . . . . .
H41A H 0.3960 0.3671 0.6093 0.040 Uiso 1 1 calc R . . . .
H41B H 0.3995 0.3944 0.6856 0.040 Uiso 1 1 calc R . . . .
C48 C 0.3212(2) 0.20972(19) 0.74514(18) 0.0452(7) Uani 1 1 d . . . . .
H48A H 0.3523 0.1651 0.7581 0.054 Uiso 1 1 calc R . . . .
H48B H 0.3001 0.2189 0.7829 0.054 Uiso 1 1 calc R . . . .
C3AA C 0.51419(19) 0.28015(17) 0.64514(18) 0.0416(7) Uani 1 1 d . . . . .
H3AA H 0.5413 0.2358 0.6664 0.062 Uiso 1 1 calc GR . . . .
H3AB H 0.5515 0.3149 0.6399 0.062 Uiso 1 1 calc GR . . . .
H3AC H 0.4750 0.2695 0.5983 0.062 Uiso 1 1 calc GR . . . .
C45 C 0.53488(18) 0.32837(17) 0.76484(16) 0.0409(7) Uani 1 1 d . . . . .
H45A H 0.5664 0.2849 0.7841 0.049 Uiso 1 1 calc R . . . .
H45B H 0.5077 0.3410 0.7973 0.049 Uiso 1 1 calc R . . . .
C47 C 0.3748(2) 0.27066(19) 0.74573(17) 0.0443(7) Uani 1 1 d . . . . .
H47A H 0.4116 0.2788 0.7950 0.053 Uiso 1 1 calc R . . . .
H47B H 0.3444 0.3152 0.7291 0.053 Uiso 1 1 calc R . . . .
C44 C 0.58885(18) 0.39018(19) 0.76387(18) 0.0467(8) Uani 1 1 d . . . . .
H44A H 0.6235 0.4018 0.8132 0.056 Uiso 1 1 calc R . . . .
H44B H 0.6214 0.3758 0.7367 0.056 Uiso 1 1 calc R . . . .
C49 C 0.2553(2) 0.1967(2) 0.67754(19) 0.0540(9) Uani 1 1 d . . . . .
H49A H 0.2750 0.1855 0.6398 0.081 Uiso 1 1 calc GR . . . .
H49B H 0.2228 0.2398 0.6645 0.081 Uiso 1 1 calc GR . . . .
H49C H 0.2246 0.1561 0.6836 0.081 Uiso 1 1 calc GR . . . .
N3 N 0.4834(10) 1.1701(9) 0.1729(11) 0.026(4) Uiso 0.132(4) 1 d . . P E 2
C54 C 0.4721(12) 1.0896(11) 0.1760(11) 0.032(5) Uiso 0.132(4) 1 d . . P E 2
H54A H 0.4900 1.0654 0.1410 0.039 Uiso 0.132(4) 1 calc R . P E 2
H54B H 0.4162 1.0791 0.1626 0.039 Uiso 0.132(4) 1 calc R . P E 2
C50 C 0.5718(13) 1.1872(12) 0.1972(12) 0.036(5) Uiso 0.132(4) 1 d . . P E 2
H50A H 0.5937 1.1638 0.1646 0.043 Uiso 0.132(4) 1 calc R . P E 2
H50B H 0.5796 1.2398 0.1957 0.043 Uiso 0.132(4) 1 calc R . P E 2
C56 C 0.4530(11) 1.2103(12) 0.2175(10) 0.013(3) Uiso 0.132(4) 1 d . . P E 2
H56A H 0.4721 1.2603 0.2205 0.016 Uiso 0.132(4) 1 calc R . P E 2
H56B H 0.4743 1.1897 0.2661 0.016 Uiso 0.132(4) 1 calc R . P E 2
C51 C 0.6122(18) 1.1602(16) 0.2713(18) 0.055(7) Uiso 0.132(4) 1 d . . P E 2
H51A H 0.5922 1.1858 0.3040 0.066 Uiso 0.132(4) 1 calc R . P E 2
H51B H 0.6683 1.1705 0.2865 0.066 Uiso 0.132(4) 1 calc R . P E 2
C53 C 0.5167(15) 1.0596(14) 0.2504(16) 0.042(6) Uiso 0.132(4) 1 d . . P E 2
H53A H 0.4934 1.0782 0.2840 0.050 Uiso 0.132(4) 1 calc R . P E 2
H53B H 0.5120 1.0065 0.2493 0.050 Uiso 0.132(4) 1 calc R . P E 2
C55 C 0.4513(18) 1.1914(17) 0.0991(18) 0.048(8) Uiso 0.132(4) 1 d . . P E 2
H55A H 0.4878 1.1792 0.0759 0.072 Uiso 0.132(4) 1 calc GR . P E 2
H55B H 0.4419 1.2433 0.0960 0.072 Uiso 0.132(4) 1 calc GR . P E 2
H55C H 0.4023 1.1659 0.0753 0.072 Uiso 0.132(4) 1 calc GR . P E 2
C58 C 0.3299(16) 1.2509(15) 0.2389(14) 0.040(6) Uiso 0.132(4) 1 d . . P E 2
H58A H 0.3460 1.3019 0.2411 0.048 Uiso 0.132(4) 1 calc R . P E 2
H58B H 0.3533 1.2308 0.2875 0.048 Uiso 0.132(4) 1 calc R . P E 2
C57 C 0.3607(16) 1.2127(16) 0.1929(15) 0.037(7) Uiso 0.132(4) 1 d . . P E 2
H57A H 0.3395 1.2349 0.1450 0.044 Uiso 0.132(4) 1 calc R . P E 2
H57B H 0.3414 1.1626 0.1881 0.044 Uiso 0.132(4) 1 calc R . P E 2
C52 C 0.6003(15) 1.0797(14) 0.2763(14) 0.029(6) Uiso 0.132(4) 1 d . . P E 2
H52A H 0.6255 1.0539 0.2477 0.035 Uiso 0.132(4) 1 calc R . P E 2
H52B H 0.6255 1.0642 0.3264 0.035 Uiso 0.132(4) 1 calc R . P E 2
C59 C 0.242(2) 1.2481(19) 0.2162(18) 0.062(8) Uiso 0.132(4) 1 d . . P E 2
H59A H 0.2184 1.2697 0.1688 0.093 Uiso 0.132(4) 1 calc GR . P E 2
H59B H 0.2265 1.2749 0.2504 0.093 Uiso 0.132(4) 1 calc GR . P E 2
H59C H 0.2256 1.1980 0.2146 0.093 Uiso 0.132(4) 1 calc GR . P E 2

loop_
_atom_site_aniso_label
_atom_site_aniso_U_11
_atom_site_aniso_U_22
_atom_site_aniso_U_33
_atom_site_aniso_U_23
_atom_site_aniso_U_13
_atom_site_aniso_U_12
Mg1 0.0189(4) 0.0157(3) 0.0220(4) 0.0000(3) 0.0087(3) 0.0031(3)
F22 0.0267(8) 0.0534(10) 0.0420(9) -0.0053(8) 0.0219(7) -0.0028(7)
F25 0.0354(9) 0.0334(9) 0.0534(11) 0.0247(8) 0.0171(8) 0.0115(7)
F23 0.0304(9) 0.0571(11) 0.0389(9) -0.0153(8) 0.0112(7) -0.0137(8)
F26 0.0531(12) 0.0736(14) 0.0534(12) 0.0211(10) 0.0323(10) 0.0383(11)
F24 0.0330(9) 0.0343(9) 0.1016(17) 0.0246(10) 0.0240(10) -0.0023(7)
F27 0.0410(11) 0.0338(10) 0.0884(16) -0.0002(10) -0.0300(11) 0.0041(8)
F1 0.0359(17) 0.0370(15) 0.119(4) -0.0047(17) 0.050(2) -0.0014(12)
F19 0.0587(13) 0.0707(15) 0.0427(11) 0.0020(10) -0.0094(10) 0.0117(11)
F7 0.0714(17) 0.0376(11) 0.0275(10) -0.0136(8) 0.0100(10) -0.0010(10)
F20 0.1042(19) 0.0516(12) 0.0363(10) 0.0188(9) 0.0316(11) 0.0267(12)
F2 0.0409(15) 0.0323(13) 0.087(3) 0.0240(16) 0.0294(18) 0.0004(10)
F8 0.118(3) 0.0190(9) 0.078(2) -0.0091(10) 0.070(2) -0.0118(12)
F21 0.133(2) 0.0390(11) 0.0388(11) 0.0004(9) -0.0005(12) 0.0459(13)
F9 0.0301(12) 0.0476(15) 0.119(3) -0.0491(18) -0.0037(14) 0.0171(10)
F3 0.066(3) 0.147(5) 0.0391(16) -0.022(3) 0.0157(19) -0.074(3)
F13 0.032(2) 0.115(6) 0.069(4) -0.067(4) 0.003(2) 0.004(3)
F14 0.112(6) 0.066(4) 0.068(4) -0.034(3) 0.075(4) -0.044(4)
F15 0.134(8) 0.047(3) 0.035(2) -0.0035(19) 0.018(3) 0.054(4)
O4 0.0273(8) 0.0190(8) 0.0237(8) 0.0009(6) 0.0097(7) 0.0051(6)
O2 0.0189(8) 0.0201(8) 0.0253(8) -0.0049(6) 0.0070(6) 0.0005(6)
O1 0.0227(8) 0.0181(7) 0.0279(8) -0.0018(6) 0.0116(7) 0.0004(6)
O3 0.0277(9) 0.0219(8) 0.0232(8) -0.0003(6) 0.0111(7) 0.0057(6)
O5 0.0206(8) 0.0215(8) 0.0297(9) 0.0038(7) 0.0113(7) 0.0036(6)
O6 0.0209(8) 0.0172(7) 0.0249(8) 0.0014(6) 0.0058(6) 0.0008(6)
F16 0.122(8) 0.067(5) 0.080(5) -0.050(4) 0.067(5) -0.068(5)
F10 0.065(9) 0.020(6) 0.042(7) 0.007(5) 0.016(6) 0.017(6)
F17 0.063(4) 0.119(10) 0.052(4) -0.027(5) 0.019(3) 0.056(5)
F11 0.033(7) 0.031(7) 0.064(9) -0.025(6) 0.000(6) 0.018(5)
F18 0.095(6) 0.047(3) 0.027(3) -0.001(2) 0.030(3) 0.017(4)
F12 0.067(9) 0.040(7) 0.060(8) -0.025(6) 0.042(7) 0.008(6)
F4 0.030(6) 0.022(5) 0.082(11) 0.005(6) 0.021(6) -0.001(4)
F5 0.060(9) 0.073(9) 0.042(7) -0.025(6) 0.037(6) -0.019(7)
F6 0.021(6) 0.066(11) 0.053(12) 0.032(9) -0.021(6) -0.023(7)
C13 0.0216(11) 0.0172(10) 0.0266(11) 0.0006(8) 0.0098(9) 0.0022(8)
C4 0.0221(11) 0.0194(10) 0.0168(10) -0.0018(8) 0.0046(8) 0.0047(8)
C11 0.0188(10) 0.0217(11) 0.0237(11) -0.0020(8) 0.0101(9) 0.0015(8)
C1 0.0179(10) 0.0226(11) 0.0206(10) 0.0023(8) 0.0061(8) 0.0007(8)
C3 0.0206(11) 0.0220(11) 0.0250(11) -0.0012(9) 0.0087(9) 0.0050(8)
C14 0.0220(11) 0.0190(10) 0.0179(10) 0.0002(8) 0.0063(8) 0.0043(8)
C6 0.0288(12) 0.0199(11) 0.0268(12) -0.0030(9) 0.0142(10) 0.0017(9)
C9 0.0335(13) 0.0213(11) 0.0272(12) 0.0036(9) 0.0103(10) 0.0065(10)
C8 0.0433(15) 0.0207(11) 0.0321(13) -0.0005(10) 0.0108(11) 0.0141(11)
C2 0.0233(12) 0.0288(13) 0.0331(13) 0.0017(10) 0.0119(10) -0.0019(10)
C12 0.0233(12) 0.0272(12) 0.0389(14) 0.0023(10) 0.0151(10) 0.0003(9)
C15 0.0223(12) 0.0227(11) 0.0343(13) 0.0048(10) 0.0063(10) 0.0026(9)
C5 0.0275(12) 0.0216(11) 0.0292(12) -0.0069(9) 0.0086(10) 0.0035(9)
C7 0.0363(14) 0.0274(13) 0.0293(13) -0.0051(10) 0.0151(11) 0.0043(10)
C10 0.067(2) 0.0304(15) 0.0308(14) 0.0025(12) 0.0057(14) 0.0214(14)
Mg2 0.0179(4) 0.0139(3) 0.0207(4) 0.0016(3) 0.0076(3) -0.0018(3)
F43 0.0289(8) 0.0182(7) 0.0498(9) -0.0112(6) 0.0105(7) -0.0054(6)
F37 0.0392(9) 0.0221(7) 0.0480(10) -0.0106(7) 0.0173(8) 0.0026(6)
F38 0.0362(9) 0.0575(11) 0.0271(8) 0.0065(7) 0.0048(7) 0.0230(8)
F46 0.0278(8) 0.0339(9) 0.0707(13) -0.0167(8) 0.0198(8) 0.0043(7)
F39 0.0295(8) 0.0326(8) 0.0672(12) 0.0089(8) 0.0297(8) 0.0053(7)
F44 0.0264(8) 0.0420(10) 0.0802(14) -0.0289(9) 0.0277(9) -0.0133(7)
F40 0.0641(12) 0.0194(8) 0.0489(11) -0.0004(7) 0.0110(9) -0.0119(8)
F45 0.0430(10) 0.0401(9) 0.0344(9) -0.0010(7) -0.0008(7) -0.0050(8)
F41 0.0348(9) 0.0311(9) 0.0628(12) 0.0271(8) 0.0064(8) 0.0041(7)
F42 0.0719(13) 0.0355(9) 0.0601(12) 0.0209(8) 0.0473(11) 0.0088(9)
F28 0.036(3) 0.042(3) 0.020(2) 0.007(2) 0.0020(18) -0.0148(17)
F47 0.0257(9) 0.0474(11) 0.0943(16) -0.0150(10) 0.0341(10) -0.0088(7)
F48 0.0510(12) 0.1023(18) 0.0411(11) 0.0042(11) 0.0026(9) 0.0515(13)
F29 0.088(5) 0.030(4) 0.060(3) 0.024(3) 0.033(3) 0.022(3)
F34 0.148(2) 0.0377(11) 0.0325(10) -0.0079(8) 0.0060(12) -0.0368(13)
F35 0.0923(18) 0.0583(14) 0.0429(12) -0.0024(10) -0.0304(12) -0.0070(13)
F30 0.028(3) 0.089(6) 0.049(3) 0.035(4) 0.004(2) -0.022(3)
F36 0.120(2) 0.109(2) 0.0468(13) -0.0423(14) 0.0448(15) -0.0315(18)
O9 0.0229(8) 0.0166(7) 0.0276(8) 0.0035(6) 0.0121(7) 0.0002(6)
O8 0.0267(8) 0.0185(8) 0.0192(8) 0.0010(6) 0.0071(6) -0.0022(6)
O7 0.0271(8) 0.0166(7) 0.0185(7) -0.0010(6) 0.0079(6) -0.0053(6)
O10 0.0220(8) 0.0191(7) 0.0256(8) 0.0061(6) 0.0103(6) 0.0013(6)
O11 0.0184(7) 0.0133(7) 0.0272(8) -0.0003(6) 0.0052(6) -0.0007(6)
O12 0.0179(8) 0.0208(8) 0.0266(8) -0.0008(6) 0.0092(6) -0.0028(6)
F31 0.118(10) 0.042(5) 0.032(6) -0.007(4) 0.041(6) -0.026(7)
F32 0.190(19) 0.012(3) 0.043(5) -0.002(3) 0.065(9) -0.015(8)
F33 0.036(3) 0.081(7) 0.056(5) 0.038(5) 0.026(4) 0.008(5)
C28 0.0199(11) 0.0153(10) 0.0277(11) 0.0002(8) 0.0110(9) -0.0006(8)
C21 0.0170(10) 0.0158(9) 0.0167(9) -0.0031(8) 0.0036(8) -0.0012(8)
C24 0.0218(10) 0.0131(9) 0.0177(10) 0.0006(7) 0.0068(8) -0.0028(8)
C23 0.0195(10) 0.0192(10) 0.0228(11) 0.0025(8) 0.0083(8) -0.0028(8)
C29 0.0160(10) 0.0215(10) 0.0235(11) 0.0035(8) 0.0096(8) 0.0016(8)
C26 0.0185(10) 0.0160(10) 0.0231(10) 0.0016(8) 0.0093(8) -0.0025(8)
C16 0.0234(11) 0.0158(10) 0.0189(10) 0.0028(8) 0.0079(8) -0.0012(8)
C19 0.0307(12) 0.0200(11) 0.0203(11) -0.0030(9) 0.0054(9) -0.0036(9)
C22 0.0225(11) 0.0206(11) 0.0235(11) 0.0007(9) 0.0075(9) 0.0029(9)
C18 0.0421(15) 0.0166(11) 0.0246(12) 0.0003(9) 0.0077(10) -0.0083(10)
C27 0.0205(11) 0.0188(11) 0.0394(14) -0.0064(10) 0.0076(10) -0.0018(9)
C25 0.0266(12) 0.0178(10) 0.0296(12) 0.0059(9) 0.0115(10) -0.0012(9)
C17 0.0315(13) 0.0213(11) 0.0230(11) 0.0038(9) 0.0075(10) -0.0069(9)
C30 0.0207(12) 0.0317(13) 0.0415(15) -0.0066(11) 0.0127(11) 0.0043(10)
C20 0.068(2) 0.0300(14) 0.0210(12) -0.0056(11) 0.0048(13) -0.0106(14)
N1 0.0167(11) 0.0213(11) 0.0172(12) -0.0043(9) 0.0057(9) 0.0001(9)
C37 0.0231(15) 0.0337(18) 0.0208(14) -0.0050(12) 0.0065(11) 0.0011(13)
C36 0.0268(14) 0.0237(13) 0.0228(13) -0.0060(11) 0.0084(11) 0.0008(11)
C40 0.0281(15) 0.0415(18) 0.0183(16) 0.0041(13) 0.0085(12) 0.0086(12)
C32 0.0176(13) 0.0312(15) 0.0359(17) -0.0008(13) 0.0054(12) -0.0021(11)
C34 0.0274(15) 0.0189(13) 0.048(2) -0.0041(13) 0.0091(14) -0.0029(11)
C31 0.0188(13) 0.0250(13) 0.0285(14) -0.0036(11) 0.0037(10) -0.0046(10)
C33 0.0259(16) 0.0279(17) 0.041(2) -0.0015(15) 0.0047(15) 0.0016(12)
C35 0.0241(14) 0.0227(13) 0.0308(15) 0.0005(11) 0.0080(11) -0.0059(10)
C38 0.0282(15) 0.047(2) 0.0257(15) -0.0087(13) 0.0110(12) 0.0046(15)
C39 0.0334(19) 0.096(4) 0.044(2) -0.030(2) 0.0092(16) 0.014(2)
N2 0.0239(10) 0.0305(11) 0.0300(11) -0.0033(9) 0.0083(9) -0.0006(8)
C43 0.0396(15) 0.0305(14) 0.0325(14) -0.0050(11) 0.0070(12) -0.0006(11)
C42 0.0350(14) 0.0321(13) 0.0315(13) -0.0042(11) 0.0120(11) -0.0002(11)
C46 0.0358(15) 0.0354(15) 0.0419(16) -0.0004(12) 0.0160(12) 0.0002(12)
C41 0.0318(14) 0.0355(14) 0.0310(13) -0.0003(11) 0.0099(11) -0.0004(11)
C48 0.0534(19) 0.0477(18) 0.0432(17) 0.0084(14) 0.0278(15) 0.0009(15)
C3AA 0.0415(16) 0.0397(16) 0.0505(18) -0.0086(14) 0.0250(14) 0.0002(13)
C45 0.0396(16) 0.0402(16) 0.0327(14) 0.0028(12) 0.0010(12) 0.0002(13)
C47 0.0506(19) 0.0490(18) 0.0375(16) -0.0050(13) 0.0213(14) -0.0054(14)
C44 0.0328(15) 0.058(2) 0.0400(16) -0.0022(15) 0.0023(13) 0.0041(14)
C49 0.065(2) 0.056(2) 0.0467(19) 0.0012(16) 0.0259(17) -0.0101(18)

loop_
_atom_type_symbol
_atom_type_description
_atom_type_scat_dispersion_real
_atom_type_scat_dispersion_imag
_atom_type_scat_source
C C 0.0033 0.0016 'International Tables Vol C Tables 4.2.6.8 and 6.1.1.4'
H H 0.0000 0.0000 'International Tables Vol C Tables 4.2.6.8 and 6.1.1.4'
F F 0.0171 0.0103 'International Tables Vol C Tables 4.2.6.8 and 6.1.1.4'
Mg Mg 0.0486 0.0363 'International Tables Vol C Tables 4.2.6.8 and 6.1.1.4'
N N 0.0061 0.0033 'International Tables Vol C Tables 4.2.6.8 and 6.1.1.4'
O O 0.0106 0.0060 'International Tables Vol C Tables 4.2.6.8 and 6.1.1.4'

loop_
_geom_angle_atom_site_label_1
_geom_angle_atom_site_label_2
_geom_angle_atom_site_label_3
_geom_angle
O4 Mg1 O2 92.65(7)
O4 Mg1 O1 92.54(7)
O4 Mg1 O3 86.70(7)
O4 Mg1 O5 93.79(7)
O4 Mg1 O6 178.58(8)
O2 Mg1 O6 86.09(7)
O1 Mg1 O2 85.60(7)
O1 Mg1 O6 88.02(7)
O3 Mg1 O2 179.26(8)
O3 Mg1 O1 94.78(7)
O3 Mg1 O5 93.03(8)
O3 Mg1 O6 94.56(7)
O5 Mg1 O2 86.66(7)
O5 Mg1 O1 170.21(7)
O5 Mg1 O6 85.48(7)
C9 O4 Mg1 127.43(17)
C4 O2 Mg1 123.43(15)
C1 O1 Mg1 125.66(15)
C6 O3 Mg1 127.89(16)
C11 O5 Mg1 126.55(15)
C14 O6 Mg1 124.18(15)
C11 C13 H13 119.9
C14 C13 H13 119.9
C14 C13 C11 120.2(2)
O2 C4 C3 128.2(2)
O2 C4 C5 114.3(2)
C3 C4 C5 117.5(2)
O5 C11 C13 128.5(2)
O5 C11 C12 113.7(2)
C13 C11 C12 117.8(2)
O1 C1 C3 128.2(2)
O1 C1 C2 114.5(2)
C3 C1 C2 117.2(2)
C4 C3 C1 120.8(2)
C4 C3 H3 119.6
C1 C3 H3 119.6
O6 C14 C13 128.8(2)
O6 C14 C15 114.1(2)
C13 C14 C15 117.0(2)
O3 C6 C8 127.9(2)
O3 C6 C7 115.2(2)
C8 C6 C7 117.0(2)
O4 C9 C8 128.4(2)
O4 C9 C10 113.8(2)
C8 C9 C10 117.7(2)
C6 C8 H8 119.4
C9 C8 C6 121.2(2)
C9 C8 H8 119.4
F1 C2 F2 106.3(3)
F1 C2 C1 113.7(2)
F2 C2 C1 110.0(2)
F3 C2 F1 108.7(3)
F3 C2 F2 106.3(3)
F3 C2 C1 111.5(3)
F4 C2 F5 111.0(12)
F4 C2 F6 102.1(10)
F4 C2 C1 116.9(6)
F5 C2 F6 103.5(13)
F5 C2 C1 112.6(8)
F6 C2 C1 109.3(8)
F22 C12 F23 106.4(2)
F22 C12 C11 110.4(2)
F23 C12 C11 110.8(2)
F24 C12 F22 108.0(2)
F24 C12 F23 107.2(2)
F24 C12 C11 113.8(2)
F25 C15 F26 104.9(2)
F25 C15 C14 114.4(2)
F26 C15 C14 109.1(2)
F27 C15 F25 109.1(2)
F27 C15 F26 106.3(2)
F27 C15 C14 112.5(2)
F7 C5 C4 110.4(2)
F8 C5 F7 105.0(3)
F8 C5 C4 111.6(2)
F9 C5 F7 106.4(3)
F9 C5 F8 109.3(3)
F9 C5 C4 113.7(2)
F10 C5 F12 101.7(13)
F10 C5 C4 110.4(7)
F11 C5 F10 108.9(13)
F11 C5 F12 107.4(14)
F11 C5 C4 115.0(6)
F12 C5 C4 112.6(8)
F13 C7 C6 112.3(3)
F14 C7 F13 107.9(5)
F14 C7 F15 108.8(5)
F14 C7 C6 110.8(3)
F15 C7 F13 102.5(4)
F15 C7 C6 114.1(3)
F16 C7 F17 109.6(6)
F16 C7 F18 107.9(6)
F16 C7 C6 112.2(4)
F17 C7 F18 102.5(5)
F17 C7 C6 112.6(4)
F18 C7 C6 111.6(3)
F19 C10 C9 109.7(3)
F20 C10 F19 105.2(3)
F20 C10 C9 111.2(3)
F21 C10 F19 107.8(3)
F21 C10 F20 107.8(3)
F21 C10 C9 114.6(2)
O9 Mg2 O10 86.21(7)
O9 Mg2 O11 87.62(7)
O8 Mg2 O9 90.40(7)
O8 Mg2 O7 86.38(7)
O8 Mg2 O10 92.19(7)
O8 Mg2 O11 177.95(8)
O8 Mg2 O12 96.51(7)
O7 Mg2 O9 95.46(7)
O7 Mg2 O10 177.80(8)
O7 Mg2 O11 94.33(7)
O7 Mg2 O12 93.11(7)
O11 Mg2 O10 87.16(7)
O12 Mg2 O9 169.31(7)
O12 Mg2 O10 85.39(7)
O12 Mg2 O11 85.38(7)
C21 O9 Mg2 126.89(15)
C19 O8 Mg2 127.23(15)
C16 O7 Mg2 127.70(15)
C24 O10 Mg2 125.93(14)
C26 O11 Mg2 124.50(15)
C29 O12 Mg2 126.19(15)
C29 C28 H28 120.0
C26 C28 H28 120.0
C26 C28 C29 119.9(2)
O9 C21 C23 128.7(2)
O9 C21 C22 114.07(19)
C23 C21 C22 117.2(2)
O10 C24 C23 128.2(2)
O10 C24 C25 114.98(19)
C23 C24 C25 116.8(2)
C21 C23 H23 119.4
C24 C23 C21 121.2(2)
C24 C23 H23 119.4
O12 C29 C28 128.3(2)
O12 C29 C30 113.5(2)
C28 C29 C30 118.1(2)
O11 C26 C28 128.5(2)
O11 C26 C27 113.99(19)
C28 C26 C27 117.4(2)
O7 C16 C18 127.9(2)
O7 C16 C17 116.3(2)
C18 C16 C17 115.8(2)
O8 C19 C18 128.2(2)
O8 C19 C20 113.7(2)
C18 C19 C20 118.1(2)
F37 C22 F38 107.0(2)
F37 C22 F39 106.8(2)
F37 C22 C21 110.36(19)
F38 C22 C21 110.86(19)
F39 C22 F38 107.8(2)
F39 C22 C21 113.75(19)
C16 C18 H18 119.4
C19 C18 C16 121.2(2)
C19 C18 H18 119.4
F43 C27 F45 105.1(2)
F43 C27 C26 114.1(2)
F44 C27 F43 109.4(2)
F44 C27 F45 106.1(2)
F44 C27 C26 111.8(2)
F45 C27 C26 109.8(2)
F40 C25 F42 106.4(2)
F40 C25 C24 110.3(2)
F41 C25 F40 107.8(2)
F41 C25 F42 107.3(2)
F41 C25 C24 112.37(19)
F42 C25 C24 112.4(2)
F28 C17 F29 97.8(8)
F28 C17 C16 112.9(5)
F29 C17 C16 109.5(5)
F30 C17 F28 117.2(9)
F30 C17 F29 105.5(6)
F30 C17 C16 112.4(4)
F31 C17 F33 87.4(18)
F31 C17 C16 112.4(10)
F32 C17 F31 122.4(17)
F32 C17 F33 106.0(10)
F32 C17 C16 115.3(7)
F33 C17 C16 108.3(6)
F46 C30 F47 106.6(2)
F46 C30 C29 113.7(2)
F47 C30 C29 110.2(2)
F48 C30 F46 107.6(2)
F48 C30 F47 107.5(2)
F48 C30 C29 110.9(2)
F34 C20 C19 113.7(2)
F35 C20 F34 107.0(3)
F35 C20 C19 110.8(3)
F36 C20 F34 108.7(3)
F36 C20 F35 105.2(3)
F36 C20 C19 111.0(3)
C40 N1 C36 109.8(2)
C40 N1 C31 111.1(2)
C40 N1 C35 111.0(2)
C31 N1 C36 106.5(2)
C35 N1 C36 109.4(2)
C35 N1 C31 109.0(2)
H37A C37 H37B 108.2
C36 C37 H37A 109.8
C36 C37 H37B 109.8
C36 C37 C38 109.6(3)
C38 C37 H37A 109.8
C38 C37 H37B 109.8
N1 C36 H36A 108.3
N1 C36 H36B 108.3
C37 C36 N1 116.1(2)
C37 C36 H36A 108.3
C37 C36 H36B 108.3
H36A C36 H36B 107.4
N1 C40 H40A 109.5
N1 C40 H40B 109.5
N1 C40 H40C 109.5
H40A C40 H40B 109.5
H40A C40 H40C 109.5
H40B C40 H40C 109.5
H32A C32 H32B 108.0
C31 C32 H32A 109.4
C31 C32 H32B 109.4
C31 C32 C33 111.3(3)
C33 C32 H32A 109.4
C33 C32 H32B 109.4
H34A C34 H34B 107.9
C33 C34 H34A 109.2
C33 C34 H34B 109.2
C35 C34 H34A 109.2
C35 C34 H34B 109.2
C35 C34 C33 112.0(3)
N1 C31 C32 113.3(2)
N1 C31 H31A 108.9
N1 C31 H31B 108.9
C32 C31 H31A 108.9
C32 C31 H31B 108.9
H31A C31 H31B 107.7
C32 C33 H33A 109.6
C32 C33 H33B 109.6
C34 C33 C32 110.4(3)
C34 C33 H33A 109.6
C34 C33 H33B 109.6
H33A C33 H33B 108.1
N1 C35 H35A 109.0
N1 C35 H35B 109.0
C34 C35 N1 112.8(3)
C34 C35 H35A 109.0
C34 C35 H35B 109.0
H35A C35 H35B 107.8
C37 C38 H38A 109.5
C37 C38 H38B 109.5
H38A C38 H38B 108.1
C39 C38 C37 110.8(3)
C39 C38 H38A 109.5
C39 C38 H38B 109.5
C38 C39 H39A 109.5
C38 C39 H39B 109.5
C38 C39 H39C 109.5
H39A C39 H39B 109.5
H39A C39 H39C 109.5
H39B C39 H39C 109.5
C41 N2 C46 109.7(2)
C3AA N2 C46 106.3(2)
C3AA N2 C41 109.5(2)
C3AA N2 C45 110.5(2)
C45 N2 C46 110.5(2)
C45 N2 C41 110.3(2)
H43A C43 H43B 108.1
C42 C43 H43A 109.5
C42 C43 H43B 109.5
C42 C43 C44 110.8(2)
C44 C43 H43A 109.5
C44 C43 H43B 109.5
C43 C42 H42A 109.5
C43 C42 H42B 109.5
H42A C42 H42B 108.1
C41 C42 C43 110.8(2)
C41 C42 H42A 109.5
C41 C42 H42B 109.5
N2 C46 H46A 108.0
N2 C46 H46B 108.0
H46A C46 H46B 107.2
C47 C46 N2 117.2(3)
C47 C46 H46A 108.0
C47 C46 H46B 108.0
N2 C41 H41A 109.1
N2 C41 H41B 109.1
C42 C41 N2 112.3(2)
C42 C41 H41A 109.1
C42 C41 H41B 109.1
H41A C41 H41B 107.9
H48A C48 H48B 107.3
C47 C48 H48A 108.1
C47 C48 H48B 108.1
C49 C48 H48A 108.1
C49 C48 H48B 108.1
C49 C48 C47 116.8(3)
N2 C3AA H3AA 109.5
N2 C3AA H3AB 109.5
N2 C3AA H3AC 109.5
H3AA C3AA H3AB 109.5
H3AA C3AA H3AC 109.5
H3AB C3AA H3AC 109.5
N2 C45 H45A 108.9
N2 C45 H45B 108.9
N2 C45 C44 113.3(3)
H45A C45 H45B 107.7
C44 C45 H45A 108.9
C44 C45 H45B 108.9
C46 C47 H47A 109.5
C46 C47 H47B 109.5
C48 C47 C46 110.8(3)
C48 C47 H47A 109.5
C48 C47 H47B 109.5
H47A C47 H47B 108.1
C43 C44 C45 109.5(3)
C43 C44 H44A 109.8
C43 C44 H44B 109.8
C45 C44 H44A 109.8
C45 C44 H44B 109.8
H44A C44 H44B 108.2
C48 C49 H49A 109.5
C48 C49 H49B 109.5
C48 C49 H49C 109.5
H49A C49 H49B 109.5
H49A C49 H49C 109.5
H49B C49 H49C 109.5
C54 N3 C50 109.5(16)
C56 N3 C54 113.4(16)
C56 N3 C50 107.8(16)
C56 N3 C55 113.3(18)
C55 N3 C54 107.5(19)
C55 N3 C50 105.0(19)
N3 C54 H54A 109.3
N3 C54 H54B 109.3
N3 C54 C53 111.5(18)
H54A C54 H54B 108.0
C53 C54 H54A 109.3
C53 C54 H54B 109.3
N3 C50 H50A 109.8
N3 C50 H50B 109.8
H50A C50 H50B 108.3
C51 C50 N3 109(2)
C51 C50 H50A 109.8
C51 C50 H50B 109.8
N3 C56 H56A 108.2
N3 C56 H56B 108.2
N3 C56 C57 116.3(17)
H56A C56 H56B 107.4
C57 C56 H56A 108.2
C57 C56 H56B 108.2
C50 C51 H51A 109.3
C50 C51 H51B 109.3
C50 C51 C52 111(2)
H51A C51 H51B 108.0
C52 C51 H51A 109.3
C52 C51 H51B 109.3
C54 C53 H53A 109.2
C54 C53 H53B 109.2
H53A C53 H53B 107.9
C52 C53 C54 112(2)
C52 C53 H53A 109.2
C52 C53 H53B 109.2
N3 C55 H55A 109.5
N3 C55 H55B 109.5
N3 C55 H55C 109.5
H55A C55 H55B 109.5
H55A C55 H55C 109.5
H55B C55 H55C 109.5
H58A C58 H58B 107.5
C57 C58 H58A 108.6
C57 C58 H58B 108.6
C57 C58 C59 115(2)
C59 C58 H58A 108.6
C59 C58 H58B 108.6
C56 C57 H57A 108.2
C56 C57 H57B 108.2
C58 C57 C56 116(2)
C58 C57 H57A 108.2
C58 C57 H57B 108.2
H57A C57 H57B 107.3
C51 C52 H52A 109.1
C51 C52 H52B 109.1
C53 C52 C51 112(2)
C53 C52 H52A 109.1
C53 C52 H52B 109.1
H52A C52 H52B 107.9
C58 C59 H59A 109.5
C58 C59 H59B 109.5
C58 C59 H59C 109.5
H59A C59 H59B 109.5
H59A C59 H59C 109.5
H59B C59 H59C 109.5

loop_
_geom_bond_atom_site_label_1
_geom_bond_atom_site_label_2
_geom_bond_distance
Mg1 O4 2.0454(18)
Mg1 O2 2.0709(17)
Mg1 O1 2.0631(18)
Mg1 O3 2.0460(18)
Mg1 O5 2.0592(18)
Mg1 O6 2.0744(18)
F22 C12 1.332(3)
F25 C15 1.316(3)
F23 C12 1.339(3)
F26 C15 1.347(3)
F24 C12 1.324(3)
F27 C15 1.309(3)
F1 C2 1.324(4)
F19 C10 1.350(5)
F7 C5 1.335(3)
F20 C10 1.328(4)
F2 C2 1.325(4)
F8 C5 1.316(4)
F21 C10 1.313(3)
F9 C5 1.308(3)
F3 C2 1.303(5)
F13 C7 1.336(5)
F14 C7 1.259(5)
F15 C7 1.331(5)
O4 C9 1.246(3)
O2 C4 1.255(3)
O1 C1 1.245(3)
O3 C6 1.244(3)
O5 C11 1.239(3)
O6 C14 1.250(3)
F16 C7 1.217(7)
F10 C5 1.304(14)
F17 C7 1.312(6)
F11 C5 1.218(15)
F18 C7 1.334(6)
F12 C5 1.308(16)
F4 C2 1.237(12)
F5 C2 1.284(16)
F6 C2 1.314(15)
C13 H13 0.9500
C13 C11 1.401(3)
C13 C14 1.390(3)
C4 C3 1.387(3)
C4 C5 1.538(3)
C11 C12 1.538(3)
C1 C3 1.400(3)
C1 C2 1.544(3)
C3 H3 0.9500
C14 C15 1.537(3)
C6 C8 1.399(4)
C6 C7 1.535(3)
C9 C8 1.387(4)
C9 C10 1.543(4)
C8 H8 0.9500
Mg2 O9 2.0643(18)
Mg2 O8 2.0393(18)
Mg2 O7 2.0517(17)
Mg2 O10 2.0748(17)
Mg2 O11 2.0655(17)
Mg2 O12 2.0540(18)
F43 C27 1.322(3)
F37 C22 1.327(3)
F38 C22 1.333(3)
F46 C30 1.327(3)
F39 C22 1.329(3)
F44 C27 1.314(3)
F40 C25 1.329(3)
F45 C27 1.361(3)
F41 C25 1.316(3)
F42 C25 1.337(3)
F28 C17 1.305(10)
F47 C30 1.329(3)
F48 C30 1.321(4)
F29 C17 1.331(9)
F34 C20 1.319(4)
F35 C20 1.314(4)
F30 C17 1.285(8)
F36 C20 1.309(4)
O9 C21 1.244(3)
O8 C19 1.255(3)
O7 C16 1.245(3)
O10 C24 1.252(3)
O11 C26 1.247(3)
O12 C29 1.245(3)
F31 C17 1.299(19)
F32 C17 1.287(15)
F33 C17 1.400(14)
C28 H28 0.9500
C28 C29 1.404(3)
C28 C26 1.393(3)
C21 C23 1.395(3)
C21 C22 1.541(3)
C24 C23 1.393(3)
C24 C25 1.540(3)
C23 H23 0.9500
C29 C30 1.541(3)
C26 C27 1.537(3)
C16 C18 1.396(3)
C16 C17 1.538(3)
C19 C18 1.381(3)
C19 C20 1.534(3)
C18 H18 0.9500
N1 C36 1.523(3)
N1 C40 1.482(4)
N1 C31 1.518(3)
N1 C35 1.518(3)
C37 H37A 0.9900
C37 H37B 0.9900
C37 C36 1.515(4)
C37 C38 1.531(5)
C36 H36A 0.9900
C36 H36B 0.9900
C40 H40A 0.9800
C40 H40B 0.9800
C40 H40C 0.9800
C32 H32A 0.9900
C32 H32B 0.9900
C32 C31 1.520(4)
C32 C33 1.521(5)
C34 H34A 0.9900
C34 H34B 0.9900
C34 C33 1.519(4)
C34 C35 1.518(4)
C31 H31A 0.9900
C31 H31B 0.9900
C33 H33A 0.9900
C33 H33B 0.9900
C35 H35A 0.9900
C35 H35B 0.9900
C38 H38A 0.9900
C38 H38B 0.9900
C38 C39 1.522(5)
C39 H39A 0.9800
C39 H39B 0.9800
C39 H39C 0.9800
N2 C46 1.525(4)
N2 C41 1.517(4)
N2 C3AA 1.501(4)
N2 C45 1.506(4)
C43 H43A 0.9900
C43 H43B 0.9900
C43 C42 1.514(4)
C43 C44 1.524(4)
C42 H42A 0.9900
C42 H42B 0.9900
C42 C41 1.495(4)
C46 H46A 0.9900
C46 H46B 0.9900
C46 C47 1.506(4)
C41 H41A 0.9900
C41 H41B 0.9900
C48 H48A 0.9900
C48 H48B 0.9900
C48 C47 1.505(5)
C48 C49 1.481(5)
C3AA H3AA 0.9800
C3AA H3AB 0.9800
C3AA H3AC 0.9800
C45 H45A 0.9900
C45 H45B 0.9900
C45 C44 1.529(5)
C47 H47A 0.9900
C47 H47B 0.9900
C44 H44A 0.9900
C44 H44B 0.9900
C49 H49A 0.9800
C49 H49B 0.9800
C49 H49C 0.9800
N3 C54 1.52(3)
N3 C50 1.56(3)
N3 C56 1.43(3)
N3 C55 1.44(3)
C54 H54A 0.9900
C54 H54B 0.9900
C54 C53 1.53(3)
C50 H50A 0.9900
C50 H50B 0.9900
C50 C51 1.49(4)
C56 H56A 0.9900
C56 H56B 0.9900
C56 C57 1.60(3)
C51 H51A 0.9900
C51 H51B 0.9900
C51 C52 1.52(4)
C53 H53A 0.9900
C53 H53B 0.9900
C53 C52 1.49(4)
C55 H55A 0.9800
C55 H55B 0.9800
C55 H55C 0.9800
C58 H58A 0.9900
C58 H58B 0.9900
C58 C57 1.44(4)
C58 C59 1.52(4)
C57 H57A 0.9900
C57 H57B 0.9900
C52 H52A 0.9900
C52 H52B 0.9900
C59 H59A 0.9800
C59 H59B 0.9800
C59 H59C 0.9800

loop_
_geom_torsion_atom_site_label_1
_geom_torsion_atom_site_label_2
_geom_torsion_atom_site_label_3
_geom_torsion_atom_site_label_4
_geom_torsion
Mg1 O4 C9 C8 -7.3(4)
Mg1 O4 C9 C10 174.6(2)
Mg1 O2 C4 C3 -25.2(3)
Mg1 O2 C4 C5 156.42(15)
Mg1 O1 C1 C3 8.7(3)
Mg1 O1 C1 C2 -171.77(15)
Mg1 O3 C6 C8 -2.9(4)
Mg1 O3 C6 C7 176.50(16)
Mg1 O5 C11 C13 10.1(4)
Mg1 O5 C11 C12 -170.60(16)
Mg1 O6 C14 C13 -23.2(3)
Mg1 O6 C14 C15 155.22(16)
O4 C9 C8 C6 0.5(5)
O4 C9 C10 F19 68.0(3)
O4 C9 C10 F20 -47.9(4)
O4 C9 C10 F21 -170.5(3)
O2 C4 C3 C1 0.4(4)
O2 C4 C5 F7 79.8(3)
O2 C4 C5 F8 -36.7(3)
O2 C4 C5 F9 -160.8(3)
O2 C4 C5 F10 -97.1(11)
O2 C4 C5 F11 26.6(13)
O2 C4 C5 F12 150.0(12)
O1 C1 C3 C4 9.0(4)
O1 C1 C2 F1 -176.5(4)
O1 C1 C2 F2 -57.4(4)
O1 C1 C2 F3 60.2(5)
O1 C1 C2 F4 -15.9(15)
O1 C1 C2 F5 -146.2(14)
O1 C1 C2 F6 99.3(14)
O3 C6 C8 C9 5.1(5)
O3 C6 C7 F13 56.2(6)
O3 C6 C7 F14 -64.5(7)
O3 C6 C7 F15 172.3(7)
O3 C6 C7 F16 97.0(9)
O3 C6 C7 F17 -138.8(8)
O3 C6 C7 F18 -24.2(7)
O5 C11 C12 F22 -62.1(3)
O5 C11 C12 F23 55.5(3)
O5 C11 C12 F24 176.3(2)
O6 C14 C15 F25 161.8(2)
O6 C14 C15 F26 -81.0(3)
O6 C14 C15 F27 36.7(3)
C13 C11 C12 F22 117.3(2)
C13 C11 C12 F23 -125.2(2)
C13 C11 C12 F24 -4.3(3)
C13 C14 C15 F25 -19.6(3)
C13 C14 C15 F26 97.6(3)
C13 C14 C15 F27 -144.7(3)
C11 C13 C14 O6 2.8(4)
C11 C13 C14 C15 -175.5(2)
C3 C4 C5 F7 -98.8(3)
C3 C4 C5 F8 144.8(3)
C3 C4 C5 F9 20.6(4)
C3 C4 C5 F10 84.3(11)
C3 C4 C5 F11 -152.0(13)
C3 C4 C5 F12 -28.6(12)
C3 C1 C2 F1 3.0(4)
C3 C1 C2 F2 122.1(3)
C3 C1 C2 F3 -120.2(5)
C3 C1 C2 F4 163.6(14)
C3 C1 C2 F5 33.4(14)
C3 C1 C2 F6 -81.1(14)
C14 C13 C11 O5 4.7(4)
C14 C13 C11 C12 -174.5(2)
C8 C6 C7 F13 -124.3(6)
C8 C6 C7 F14 115.0(7)
C8 C6 C7 F15 -8.2(7)
C8 C6 C7 F16 -83.5(9)
C8 C6 C7 F17 40.7(9)
C8 C6 C7 F18 155.3(6)
C8 C9 C10 F19 -110.3(3)
C8 C9 C10 F20 133.7(3)
C8 C9 C10 F21 11.1(5)
C2 C1 C3 C4 -170.5(2)
C5 C4 C3 C1 178.8(2)
C7 C6 C8 C9 -174.3(3)
C10 C9 C8 C6 178.5(3)
Mg2 O9 C21 C23 -3.9(3)
Mg2 O9 C21 C22 177.32(14)
Mg2 O8 C19 C18 11.4(4)
Mg2 O8 C19 C20 -169.19(19)
Mg2 O7 C16 C18 -0.2(4)
Mg2 O7 C16 C17 -179.33(16)
Mg2 O10 C24 C23 16.4(3)
Mg2 O10 C24 C25 -162.18(15)
Mg2 O11 C26 C28 22.3(3)
Mg2 O11 C26 C27 -160.22(16)
Mg2 O12 C29 C28 -9.7(3)
Mg2 O12 C29 C30 171.21(16)
O9 C21 C23 C24 -5.6(4)
O9 C21 C22 F37 63.2(3)
O9 C21 C22 F38 -55.1(3)
O9 C21 C22 F39 -176.7(2)
O8 C19 C18 C16 0.1(5)
O8 C19 C20 F34 -179.8(3)
O8 C19 C20 F35 -59.2(4)
O8 C19 C20 F36 57.3(4)
O7 C16 C18 C19 -6.2(4)
O7 C16 C17 F28 -10.3(6)
O7 C16 C17 F29 -118.1(6)
O7 C16 C17 F30 125.1(9)
O7 C16 C17 F31 4.0(13)
O7 C16 C17 F32 -142.7(18)
O7 C16 C17 F33 98.8(10)
O10 C24 C23 C21 -1.4(4)
O10 C24 C25 F40 95.7(2)
O10 C24 C25 F41 -24.6(3)
O10 C24 C25 F42 -145.8(2)
O11 C26 C27 F43 168.1(2)
O11 C26 C27 F44 43.2(3)
O11 C26 C27 F45 -74.2(3)
O12 C29 C30 F46 172.0(2)
O12 C29 C30 F47 52.4(3)
O12 C29 C30 F48 -66.6(3)
C28 C29 C30 F46 -7.2(3)
C28 C29 C30 F47 -126.8(2)
C28 C29 C30 F48 114.2(3)
C28 C26 C27 F43 -14.2(3)
C28 C26 C27 F44 -139.0(2)
C28 C26 C27 F45 103.5(2)
C23 C21 C22 F37 -115.7(2)
C23 C21 C22 F38 125.9(2)
C23 C21 C22 F39 4.3(3)
C23 C24 C25 F40 -83.1(3)
C23 C24 C25 F41 156.6(2)
C23 C24 C25 F42 35.4(3)
C29 C28 C26 O11 1.0(4)
C29 C28 C26 C27 -176.4(2)
C26 C28 C29 O12 -8.2(4)
C26 C28 C29 C30 170.8(2)
C22 C21 C23 C24 173.2(2)
C18 C16 C17 F28 170.5(5)
C18 C16 C17 F29 62.7(6)
C18 C16 C17 F30 -54.2(9)
C18 C16 C17 F31 -175.2(13)
C18 C16 C17 F32 38.1(18)
C18 C16 C17 F33 -80.4(10)
C18 C19 C20 F34 -0.4(5)
C18 C19 C20 F35 120.2(3)
C18 C19 C20 F36 -123.3(3)
C25 C24 C23 C21 177.2(2)
C17 C16 C18 C19 172.9(2)
C20 C19 C18 C16 -179.3(3)
C36 N1 C31 C32 172.5(2)
C36 N1 C35 C34 -170.3(2)
C36 C37 C38 C39 173.6(3)
C40 N1 C36 C37 49.9(3)
C40 N1 C31 C32 -68.0(3)
C40 N1 C35 C34 68.4(3)
C31 N1 C36 C37 170.2(2)
C31 N1 C35 C34 -54.2(3)
C31 C32 C33 C34 54.0(4)
C33 C32 C31 N1 -55.8(4)
C33 C34 C35 N1 55.7(4)
C35 N1 C36 C37 -72.1(3)
C35 N1 C31 C32 54.6(3)
C35 C34 C33 C32 -54.4(5)
C38 C37 C36 N1 173.1(3)
N2 C46 C47 C48 179.4(3)
N2 C45 C44 C43 54.6(4)
C43 C42 C41 N2 -57.1(3)
C42 C43 C44 C45 -56.0(4)
C46 N2 C41 C42 176.1(2)
C46 N2 C45 C44 -174.7(3)
C41 N2 C46 C47 -64.2(3)
C41 N2 C45 C44 -53.3(3)
C3AA N2 C46 C47 177.6(3)
C3AA N2 C41 C42 -67.7(3)
C3AA N2 C45 C44 68.0(3)
C45 N2 C46 C47 57.7(3)
C45 N2 C41 C42 54.1(3)
C44 C43 C42 C41 58.1(3)
C49 C48 C47 C46 -67.5(4)
N3 C54 C53 C52 -54(3)
N3 C50 C51 C52 58(3)
N3 C56 C57 C58 178(2)
C54 N3 C50 C51 -59(2)
C54 N3 C56 C57 -70(2)
C54 C53 C52 C51 52(3)
C50 N3 C54 C53 56(2)
C50 N3 C56 C57 168.8(17)
C50 C51 C52 C53 -56(3)
C56 N3 C54 C53 -64(2)
C56 N3 C50 C51 65(2)
C55 N3 C54 C53 170(2)
C55 N3 C50 C51 -174(2)
C55 N3 C56 C57 53(2)
C59 C58 C57 C56 -176(2)
